data_7020305
loop_
_publ_author_name
'Yao, Min-Xia'
'Zheng, Qi'
'Gao, Feng'
'Li, Yi-Zhi'
'Song, You'
'Zuo, Jing-Lin'

_publ_section_title
;
 Field-induced slow magnetic relaxation in chiral seven-coordinated
 mononuclear lanthanide complexes.
;
_journal_issue 44
_journal_name_full 'Dalton transactions (Cambridge, England : 2003)'
_journal_page_first 13682
_journal_page_last 13690
_journal_paper_doi 10.1039/c2dt31203d
_journal_volume 41
_journal_year 2012
_chemical_absolute_configuration unk
_chemical_formula_moiety 'C37 H53 Cl2 Co N2 O11 P3 Tb, C H4 O, 0.125(H2 O)'
_chemical_formula_sum 'C38 H57.25 Cl2 Co N2 O12.125 P3 Tb'
_chemical_formula_weight 1117.77
_chemical_name_systematic
;
?
;
_space_group_IT_number 4
_symmetry_cell_setting monoclinic
_symmetry_space_group_name_Hall 'P 2yb'
_symmetry_space_group_name_H-M 'P 1 21 1'
_atom_sites_solution_hydrogens geom
_atom_sites_solution_primary direct
_atom_sites_solution_secondary difmap
_audit_creation_method SHELXL-97
_cell_angle_alpha 90.00
_cell_angle_beta 101.490(3)
_cell_angle_gamma 90.00
_cell_formula_units_Z 4
_cell_length_a 13.1170(16)
_cell_length_b 23.0445(18)
_cell_length_c 16.1850(12)
_cell_measurement_temperature 291(2)
_cell_volume 4794.3(8)
_computing_cell_refinement 'Bruker SMART'
_computing_data_collection 'Bruker SMART'
_computing_data_reduction 'Bruker SAINT'
_computing_molecular_graphics 'Bruker SHELXTL'
_computing_publication_material 'Bruker SHELXTL'
_computing_structure_refinement 'SHELXL-97 (Sheldrick, 1997)'
_computing_structure_solution 'SHELXS-97 (Sheldrick, 1990)'
_diffrn_ambient_temperature 291(2)
_diffrn_measured_fraction_theta_full 0.976
_diffrn_measured_fraction_theta_max 0.976
_diffrn_radiation_monochromator graphite
_diffrn_radiation_source 'fine-focus sealed tube'
_diffrn_radiation_type MoK\a
_diffrn_radiation_wavelength 0.71073
_diffrn_reflns_av_R_equivalents 0.0245
_diffrn_reflns_av_sigmaI/netI 0.0616
_diffrn_reflns_limit_h_max 16
_diffrn_reflns_limit_h_min -13
_diffrn_reflns_limit_k_max 27
_diffrn_reflns_limit_k_min -28
_diffrn_reflns_limit_l_max 19
_diffrn_reflns_limit_l_min -19
_diffrn_reflns_number 28173
_diffrn_reflns_theta_full 26.00
_diffrn_reflns_theta_max 26.00
_diffrn_reflns_theta_min 1.28
_exptl_absorpt_coefficient_mu 2.078
_exptl_absorpt_correction_T_max 0.6578
_exptl_absorpt_correction_T_min 0.5939
_exptl_absorpt_correction_type multi-scan
_exptl_absorpt_process_details 'SADABS,2000; Bruker'
_exptl_crystal_colour yellow
_exptl_crystal_density_diffrn 1.549
_exptl_crystal_density_method 'not measured'
_exptl_crystal_description block
_exptl_crystal_F_000 2269
_exptl_crystal_size_max 0.28
_exptl_crystal_size_mid 0.24
_exptl_crystal_size_min 0.22
_refine_diff_density_max 1.272
_refine_diff_density_min -1.732
_refine_diff_density_rms 0.091
_refine_ls_abs_structure_details 'Flack H D (1983), Acta Cryst. A39, 876-881'
_refine_ls_abs_structure_Flack 0.083(7)
_refine_ls_extinction_method none
_refine_ls_goodness_of_fit_ref 1.081
_refine_ls_hydrogen_treatment constr
_refine_ls_matrix_type full
_refine_ls_number_parameters 1087
_refine_ls_number_reflns 16627
_refine_ls_number_restraints 1
_refine_ls_restrained_S_all 1.081
_refine_ls_R_factor_all 0.0555
_refine_ls_R_factor_gt 0.0452
_refine_ls_shift/su_max 0.000
_refine_ls_shift/su_mean 0.000
_refine_ls_structure_factor_coef Fsqd
_refine_ls_weighting_details 'calc w=1/[\s^2^(Fo^2^)+(0.04P)^2^+1.88P] where P=(Fo^2^+2Fc^2^)/3'
_refine_ls_weighting_scheme calc
_refine_ls_wR_factor_gt 0.0858
_refine_ls_wR_factor_ref 0.0877
_reflns_number_gt 14403
_reflns_number_total 16627
_reflns_threshold_expression >2sigma(I)
_cod_data_source_file c2dt31203d.txt
_cod_data_source_block 6
_cod_original_sg_symbol_H-M P2(1)
_cod_database_code 7020305

loop_
_symmetry_equiv_pos_as_xyz
'x, y, z'
'-x, y+1/2, -z'

loop_
_atom_site_label
_atom_site_type_symbol
_atom_site_fract_x
_atom_site_fract_y
_atom_site_fract_z
_atom_site_U_iso_or_equiv
_atom_site_adp_type
_atom_site_occupancy
_atom_site_symmetry_multiplicity
_atom_site_calc_flag
_atom_site_refinement_flags
C1 C 0.4728(5) 0.3617(3) 1.1966(5) 0.0424(15) Uani 1 1 d .
H1 H 0.5098 0.3873 1.2411 0.051 Uiso 1 1 calc R
C2 C 0.3629(6) 0.3494(4) 1.1814(5) 0.0524(19) Uani 1 1 d .
H2 H 0.3126 0.3625 1.2147 0.063 Uiso 1 1 calc R
C3 C 0.3448(5) 0.3089(3) 1.1110(4) 0.0403(15) Uani 1 1 d .
H3 H 0.2785 0.2904 1.0860 0.048 Uiso 1 1 calc R
C4 C 0.4400(5) 0.3026(3) 1.0841(4) 0.0439(17) Uani 1 1 d .
H4 H 0.4495 0.2792 1.0357 0.053 Uiso 1 1 calc R
C5 C 0.5177(5) 0.3345(3) 1.1341(4) 0.0374(14) Uani 1 1 d .
H5 H 0.5907 0.3367 1.1285 0.045 Uiso 1 1 calc R
C6 C 0.4415(6) 0.5441(4) 1.2311(4) 0.0500(19) Uani 1 1 d .
H6A H 0.3753 0.5563 1.2434 0.060 Uiso 1 1 calc R
H6B H 0.4556 0.5698 1.1872 0.060 Uiso 1 1 calc R
C7 C 0.5214(5) 0.5575(3) 1.3078(5) 0.0433(16) Uani 1 1 d .
H7A H 0.5545 0.5222 1.3305 0.065 Uiso 1 1 calc R
H7B H 0.4886 0.5756 1.3491 0.065 Uiso 1 1 calc R
H7C H 0.5725 0.5833 1.2932 0.065 Uiso 1 1 calc R
C8 C 0.1510(5) 0.5000(3) 1.1343(4) 0.0438(18) Uani 1 1 d .
H8A H 0.1302 0.5057 1.0739 0.053 Uiso 1 1 calc R
H8B H 0.1662 0.5378 1.1603 0.053 Uiso 1 1 calc R
C9 C 0.0608(5) 0.4713(3) 1.1683(4) 0.0435(16) Uani 1 1 d .
H9A H 0.0885 0.4506 1.2193 0.065 Uiso 1 1 calc R
H9B H 0.0244 0.4448 1.1269 0.065 Uiso 1 1 calc R
H9C H 0.0137 0.5007 1.1797 0.065 Uiso 1 1 calc R
C10 C 0.0655(5) 0.3792(3) 0.9413(5) 0.0460(17) Uani 1 1 d .
H10A H 0.0578 0.4206 0.9315 0.055 Uiso 1 1 calc R
H10B H 0.0606 0.3610 0.8866 0.055 Uiso 1 1 calc R
C11 C -0.0234(5) 0.3600(3) 0.9745(4) 0.0360(15) Uani 1 1 d .
H11A H -0.0087 0.3642 1.0348 0.054 Uiso 1 1 calc R
H11B H -0.0375 0.3200 0.9601 0.054 Uiso 1 1 calc R
H11C H -0.0830 0.3831 0.9508 0.054 Uiso 1 1 calc R
C12 C 0.2984(5) 0.3289(3) 0.8194(4) 0.0466(18) Uani 1 1 d .
H12A H 0.3474 0.3573 0.8062 0.056 Uiso 1 1 calc R
H12B H 0.2304 0.3395 0.7871 0.056 Uiso 1 1 calc R
C13 C 0.3264(5) 0.2719(3) 0.7871(5) 0.056(2) Uani 1 1 d .
H13A H 0.2646 0.2491 0.7697 0.084 Uiso 1 1 calc R
H13B H 0.3734 0.2519 0.8309 0.084 Uiso 1 1 calc R
H13C H 0.3594 0.2780 0.7399 0.084 Uiso 1 1 calc R
C14 C 0.6505(5) 0.5067(3) 1.0741(5) 0.0439(17) Uani 1 1 d .
H14A H 0.6165 0.5329 1.1070 0.053 Uiso 1 1 calc R
H14B H 0.6316 0.5194 1.0159 0.053 Uiso 1 1 calc R
C15 C 0.7668(5) 0.5160(3) 1.1020(4) 0.0413(17) Uani 1 1 d .
H15A H 0.7829 0.5562 1.0956 0.062 Uiso 1 1 calc R
H15B H 0.8030 0.4927 1.0679 0.062 Uiso 1 1 calc R
H15C H 0.7882 0.5050 1.1601 0.062 Uiso 1 1 calc R
C16 C 0.6138(5) 0.3892(3) 0.8958(5) 0.0465(17) Uani 1 1 d .
H16A H 0.6766 0.4110 0.9177 0.056 Uiso 1 1 calc R
H16B H 0.5707 0.4133 0.8535 0.056 Uiso 1 1 calc R
C17 C 0.6440(6) 0.3369(4) 0.8527(5) 0.059(2) Uani 1 1 d .
H17A H 0.6038 0.3042 0.8645 0.088 Uiso 1 1 calc R
H17B H 0.7166 0.3291 0.8727 0.088 Uiso 1 1 calc R
H17C H 0.6312 0.3436 0.7929 0.088 Uiso 1 1 calc R
C18 C 0.0727(5) 0.5580(3) 0.8764(5) 0.0432(16) Uani 1 1 d .
C19 C -0.0069(5) 0.5689(3) 0.9201(4) 0.0398(15) Uani 1 1 d .
H19 H 0.0107 0.5851 0.9737 0.048 Uiso 1 1 calc R
C20 C -0.1110(5) 0.5568(3) 0.8879(5) 0.0420(16) Uani 1 1 d .
H20 H -0.1634 0.5689 0.9152 0.050 Uiso 1 1 calc R
C21 C -0.1316(5) 0.5269(3) 0.8154(4) 0.0433(15) Uani 1 1 d .
C22 C -0.0554(6) 0.5135(3) 0.7685(4) 0.0434(16) Uani 1 1 d .
H22 H -0.0725 0.4939 0.7174 0.052 Uiso 1 1 calc R
C23 C 0.0470(5) 0.5308(3) 0.8012(4) 0.0416(14) Uani 1 1 d .
C24 C 0.1241(5) 0.5140(3) 0.7488(5) 0.0471(17) Uani 1 1 d .
H24 H 0.0988 0.5005 0.6944 0.057 Uiso 1 1 calc R
C25 C 0.2946(5) 0.4916(4) 0.7246(5) 0.0502(19) Uani 1 1 d .
H25 H 0.3312 0.4593 0.7571 0.060 Uiso 1 1 calc R
C26 C 0.2450(5) 0.4682(3) 0.6393(4) 0.0409(15) Uani 1 1 d .
H26A H 0.2092 0.4993 0.6049 0.049 Uiso 1 1 calc R
H26B H 0.1938 0.4390 0.6457 0.049 Uiso 1 1 calc R
C27 C 0.3260(5) 0.4414(3) 0.5948(4) 0.0380(14) Uani 1 1 d .
H27A H 0.3583 0.4084 0.6270 0.046 Uiso 1 1 calc R
H27B H 0.2922 0.4276 0.5395 0.046 Uiso 1 1 calc R
C28 C 0.4065(5) 0.4842(4) 0.5858(5) 0.055(2) Uani 1 1 d .
H28A H 0.3749 0.5165 0.5518 0.066 Uiso 1 1 calc R
H28B H 0.4572 0.4664 0.5575 0.066 Uiso 1 1 calc R
C29 C 0.4592(6) 0.5055(3) 0.6705(5) 0.0478(17) Uani 1 1 d .
H29A H 0.5129 0.5333 0.6649 0.057 Uiso 1 1 calc R
H29B H 0.4914 0.4734 0.7048 0.057 Uiso 1 1 calc R
C30 C 0.3745(5) 0.5350(4) 0.7129(4) 0.0500(16) Uani 1 1 d .
H30 H 0.3413 0.5668 0.6772 0.060 Uiso 1 1 calc R
C31 C 0.5087(6) 0.5867(4) 0.8151(5) 0.0512(18) Uani 1 1 d .
H31 H 0.5484 0.5813 0.7741 0.061 Uiso 1 1 calc R
C32 C 0.5518(6) 0.6219(4) 0.8779(4) 0.0490(18) Uani 1 1 d .
C33 C 0.6521(6) 0.6426(3) 0.8777(5) 0.0510(18) Uani 1 1 d .
H33 H 0.6818 0.6364 0.8309 0.061 Uiso 1 1 calc R
C34 C 0.7072(6) 0.6722(4) 0.9464(4) 0.0503(16) Uani 1 1 d .
C35 C 0.6632(6) 0.6823(4) 1.0155(4) 0.059(2) Uani 1 1 d .
H35 H 0.7007 0.7018 1.0620 0.070 Uiso 1 1 calc R
C36 C 0.5629(7) 0.6632(4) 1.0158(4) 0.063(2) Uani 1 1 d .
H36 H 0.5350 0.6709 1.0631 0.075 Uiso 1 1 calc R
C37 C 0.5009(5) 0.6328(3) 0.9483(4) 0.0400(15) Uani 1 1 d .
C38 C 0.8495(6) 0.3995(4) 0.6283(5) 0.055(2) Uani 1 1 d .
H38 H 0.7894 0.4197 0.5947 0.066 Uiso 1 1 calc R
C39 C 0.8470(5) 0.3656(3) 0.6987(4) 0.0372(14) Uani 1 1 d .
H39 H 0.7864 0.3574 0.7238 0.045 Uiso 1 1 calc R
C40 C 0.9487(5) 0.3436(3) 0.7251(4) 0.0407(15) Uani 1 1 d .
H40 H 0.9704 0.3173 0.7730 0.049 Uiso 1 1 calc R
C41 C 1.0176(6) 0.3672(3) 0.6733(4) 0.0391(15) Uani 1 1 d .
H41 H 1.0926 0.3608 0.6796 0.047 Uiso 1 1 calc R
C42 C 0.9539(6) 0.4030(3) 0.6145(4) 0.0452(17) Uani 1 1 d .
H42 H 0.9764 0.4251 0.5696 0.054 Uiso 1 1 calc R
C43 C 0.5840(5) 0.3329(3) 0.4504(4) 0.0343(14) Uani 1 1 d .
H43A H 0.5740 0.2922 0.4359 0.041 Uiso 1 1 calc R
H43B H 0.5951 0.3531 0.4003 0.041 Uiso 1 1 calc R
C44 C 0.4757(6) 0.3575(3) 0.4739(5) 0.052(2) Uani 1 1 d .
H44A H 0.4648 0.3969 0.4549 0.078 Uiso 1 1 calc R
H44B H 0.4807 0.3560 0.5338 0.078 Uiso 1 1 calc R
H44C H 0.4184 0.3340 0.4466 0.078 Uiso 1 1 calc R
C45 C 0.8226(6) 0.3641(3) 0.3499(4) 0.0400(15) Uani 1 1 d .
H45A H 0.7783 0.3334 0.3216 0.048 Uiso 1 1 calc R
H45B H 0.8937 0.3509 0.3545 0.048 Uiso 1 1 calc R
C46 C 0.8096(5) 0.4131(3) 0.2927(4) 0.0393(14) Uani 1 1 d .
H46A H 0.8753 0.4321 0.2957 0.059 Uiso 1 1 calc R
H46B H 0.7607 0.4399 0.3083 0.059 Uiso 1 1 calc R
H46C H 0.7840 0.3997 0.2362 0.059 Uiso 1 1 calc R
C47 C 0.6481(5) 0.2131(3) 0.6445(4) 0.0401(15) Uani 1 1 d .
H47A H 0.6557 0.1714 0.6519 0.048 Uiso 1 1 calc R
H47B H 0.6350 0.2206 0.5844 0.048 Uiso 1 1 calc R
C48 C 0.5507(6) 0.2320(4) 0.6778(5) 0.0475(17) Uani 1 1 d .
H48A H 0.5382 0.2726 0.6670 0.071 Uiso 1 1 calc R
H48B H 0.5618 0.2250 0.7374 0.071 Uiso 1 1 calc R
H48C H 0.4916 0.2101 0.6498 0.071 Uiso 1 1 calc R
C49 C 0.9377(6) 0.1597(3) 0.7522(5) 0.0487(19) Uani 1 1 d .
H49A H 0.9604 0.1358 0.7099 0.058 Uiso 1 1 calc R
H49B H 0.8684 0.1470 0.7563 0.058 Uiso 1 1 calc R
C50 C 1.0092(6) 0.1491(3) 0.8356(4) 0.0411(15) Uani 1 1 d .
H50A H 0.9830 0.1688 0.8792 0.062 Uiso 1 1 calc R
H50B H 1.0774 0.1635 0.8336 0.062 Uiso 1 1 calc R
H50C H 1.0131 0.1082 0.8471 0.062 Uiso 1 1 calc R
C51 C 1.1462(6) 0.1972(3) 0.6150(4) 0.0438(16) Uani 1 1 d .
H51A H 1.0922 0.1721 0.5847 0.053 Uiso 1 1 calc R
H51B H 1.1566 0.1864 0.6740 0.053 Uiso 1 1 calc R
C52 C 1.2462(5) 0.1827(3) 0.5850(4) 0.0433(17) Uani 1 1 d .
H52A H 1.2528 0.2077 0.5389 0.065 Uiso 1 1 calc R
H52B H 1.2440 0.1430 0.5668 0.065 Uiso 1 1 calc R
H52C H 1.3046 0.1883 0.6305 0.065 Uiso 1 1 calc R
C53 C 1.1411(6) 0.3122(3) 0.4477(4) 0.0452(16) Uani 1 1 d .
H53A H 1.1180 0.2759 0.4197 0.054 Uiso 1 1 calc R
H53B H 1.2103 0.3064 0.4814 0.054 Uiso 1 1 calc R
C54 C 1.1436(6) 0.3592(3) 0.3830(4) 0.0400(16) Uani 1 1 d .
H54A H 1.1096 0.3933 0.3983 0.060 Uiso 1 1 calc R
H54B H 1.1081 0.3458 0.3286 0.060 Uiso 1 1 calc R
H54C H 1.2145 0.3682 0.3809 0.060 Uiso 1 1 calc R
C55 C 1.0195(5) 0.0743(3) 0.4670(4) 0.0436(17) Uani 1 1 d .
C56 C 1.0700(4) 0.0369(3) 0.5293(3) 0.0318(12) Uani 1 1 d .
H56 H 1.0365 0.0243 0.5715 0.038 Uiso 1 1 calc R
C57 C 1.1707(4) 0.0184(3) 0.5284(4) 0.0362(15) Uani 1 1 d .
H57 H 1.2045 -0.0066 0.5701 0.043 Uiso 1 1 calc R
C58 C 1.2208(5) 0.0373(4) 0.4653(4) 0.0486(17) Uani 1 1 d .
C59 C 1.1702(5) 0.0748(3) 0.4031(4) 0.0364(14) Uani 1 1 d .
H59 H 1.2037 0.0874 0.3608 0.044 Uiso 1 1 calc R
C60 C 1.0695(5) 0.0932(2) 0.4039(3) 0.0333(14) Uani 1 1 d .
C61 C 1.0267(5) 0.1316(3) 0.3354(4) 0.0398(15) Uani 1 1 d .
H61 H 1.0623 0.1356 0.2915 0.048 Uiso 1 1 calc R
C62 C 0.9097(5) 0.2027(3) 0.2645(4) 0.0420(15) Uani 1 1 d .
H62 H 0.9043 0.2403 0.2915 0.050 Uiso 1 1 calc R
C63 C 0.9802(5) 0.2104(4) 0.2021(4) 0.0428(17) Uani 1 1 d .
H63A H 0.9910 0.1731 0.1776 0.051 Uiso 1 1 calc R
H63B H 1.0473 0.2246 0.2315 0.051 Uiso 1 1 calc R
C64 C 0.9358(5) 0.2525(3) 0.1322(4) 0.0391(14) Uani 1 1 d .
H64A H 0.9375 0.2916 0.1545 0.047 Uiso 1 1 calc R
H64B H 0.9770 0.2515 0.0887 0.047 Uiso 1 1 calc R
C65 C 0.8297(5) 0.2359(3) 0.0970(4) 0.0395(14) Uani 1 1 d .
H65A H 0.8316 0.1998 0.0665 0.047 Uiso 1 1 calc R
H65B H 0.8004 0.2652 0.0560 0.047 Uiso 1 1 calc R
C66 C 0.7571(6) 0.2281(3) 0.1559(4) 0.0413(16) Uani 1 1 d .
H66A H 0.6904 0.2145 0.1248 0.050 Uiso 1 1 calc R
H66B H 0.7463 0.2650 0.1815 0.050 Uiso 1 1 calc R
C67 C 0.8018(5) 0.1835(4) 0.2258(4) 0.0492(17) Uani 1 1 d .
H67 H 0.8030 0.1446 0.2017 0.059 Uiso 1 1 calc R
C68 C 0.6403(5) 0.1972(3) 0.2826(4) 0.0380(15) Uani 1 1 d .
H68 H 0.6162 0.2200 0.2353 0.046 Uiso 1 1 calc R
C69 C 0.5674(5) 0.1848(3) 0.3269(4) 0.0401(16) Uani 1 1 d .
C70 C 0.4691(5) 0.2030(3) 0.3032(4) 0.0369(14) Uani 1 1 d .
H70 H 0.4544 0.2239 0.2531 0.044 Uiso 1 1 calc R
C71 C 0.3859(5) 0.1947(3) 0.3433(5) 0.0430(16) Uani 1 1 d .
C72 C 0.4099(5) 0.1669(3) 0.4215(4) 0.0447(15) Uani 1 1 d .
H72 H 0.3600 0.1647 0.4549 0.054 Uiso 1 1 calc R
C73 C 0.5064(5) 0.1426(3) 0.4496(4) 0.0418(15) Uani 1 1 d .
H73 H 0.5192 0.1195 0.4977 0.050 Uiso 1 1 calc R
C74 C 0.5873(5) 0.1537(3) 0.4030(4) 0.0410(16) Uani 1 1 d .
C75 C 0.7499(5) 0.1649(3) 0.8848(4) 0.0361(14) Uani 1 1 d .
H75A H 0.7618 0.1238 0.8867 0.054 Uiso 1 1 calc R
H75B H 0.8022 0.1837 0.9260 0.054 Uiso 1 1 calc R
H75C H 0.7531 0.1793 0.8297 0.054 Uiso 1 1 calc R
C76 C 0.1771(6) 0.5042(3) 0.3819(5) 0.056(2) Uani 1 1 d .
H76A H 0.2139 0.4682 0.3939 0.084 Uiso 1 1 calc R
H76B H 0.1510 0.5074 0.3223 0.084 Uiso 1 1 calc R
H76C H 0.1201 0.5053 0.4110 0.084 Uiso 1 1 calc R
Cl1 Cl -0.26232(13) 0.50570(7) 0.77154(12) 0.0472(4) Uani 1 1 d .
Cl2 Cl 0.82900(14) 0.70115(8) 0.93836(12) 0.0502(4) Uani 1 1 d .
Cl3 Cl 1.34758(13) 0.01276(7) 0.46672(11) 0.0455(4) Uani 1 1 d .
Cl4 Cl 0.26075(11) 0.22223(7) 0.30758(10) 0.0361(3) Uani 1 1 d .
Co1 Co 0.39821(8) 0.38858(5) 1.07737(7) 0.0529(3) Uani 1 1 d .
Co2 Co 0.89750(7) 0.31770(4) 0.60404(5) 0.0401(2) Uani 1 1 d .
N1 N 0.2258(4) 0.5171(2) 0.7751(3) 0.0332(12) Uani 1 1 d .
N2 N 0.4162(5) 0.5572(3) 0.8002(4) 0.0450(14) Uani 1 1 d .
N3 N 0.9438(4) 0.1600(2) 0.3316(3) 0.0370(12) Uani 1 1 d .
N4 N 0.7367(4) 0.1839(3) 0.2921(3) 0.0440(14) Uani 1 1 d .
O1 O 0.3309(3) 0.5199(2) 1.0568(3) 0.0457(12) Uani 1 1 d .
O2 O 0.4248(3) 0.4891(2) 1.1941(3) 0.0451(12) Uani 1 1 d .
O3 O 0.2473(3) 0.4626(2) 1.1530(3) 0.0449(11) Uani 1 1 d .
O4 O 0.2591(4) 0.4418(2) 0.9161(3) 0.0477(12) Uani 1 1 d .
O5 O 0.1709(4) 0.36928(19) 0.9888(3) 0.0429(11) Uani 1 1 d .
O6 O 0.2949(4) 0.3357(2) 0.9099(3) 0.0512(14) Uani 1 1 d .
O7 O 0.4701(3) 0.4753(2) 0.9478(3) 0.0429(11) Uani 1 1 d .
O8 O 0.6063(4) 0.4522(2) 1.0784(3) 0.0543(14) Uani 1 1 d .
O9 O 0.5589(4) 0.3809(2) 0.9639(3) 0.0516(13) Uani 1 1 d .
O10 O 0.1695(4) 0.5733(2) 0.9089(3) 0.0467(12) Uani 1 1 d .
O11 O 0.4116(4) 0.6151(2) 0.9540(3) 0.0452(12) Uani 1 1 d .
O12 O 0.7627(4) 0.2644(2) 0.4374(3) 0.0470(12) Uani 1 1 d .
O13 O 0.6726(4) 0.3378(2) 0.5104(2) 0.0407(11) Uani 1 1 d .
O14 O 0.8049(4) 0.3669(2) 0.4309(3) 0.0430(12) Uani 1 1 d .
O15 O 0.8378(4) 0.18636(18) 0.5803(2) 0.0390(11) Uani 1 1 d .
O16 O 0.7432(4) 0.2389(2) 0.6806(3) 0.0406(11) Uani 1 1 d .
O17 O 0.9322(4) 0.2176(2) 0.7244(3) 0.0410(11) Uani 1 1 d .
O18 O 0.9786(4) 0.2313(2) 0.4785(3) 0.0474(12) Uani 1 1 d .
O19 O 1.1067(4) 0.2541(2) 0.6080(3) 0.0495(12) Uani 1 1 d .
O20 O 1.0686(4) 0.3303(2) 0.5022(3) 0.0405(11) Uani 1 1 d .
O21 O 0.9206(4) 0.0901(2) 0.4703(3) 0.0397(10) Uani 1 1 d .
O22 O 0.6792(3) 0.1329(2) 0.4365(3) 0.0411(11) Uani 1 1 d .
O23 O 0.6490(3) 0.1769(2) 0.9026(3) 0.0427(11) Uani 1 1 d .
H23A H 0.6242 0.1441 0.9287 0.051 Uiso 1 1 d R
O24 O 0.2455(4) 0.5510(2) 0.4093(3) 0.0443(12) Uani 1 1 d .
H24A H 0.2197 0.5856 0.3809 0.053 Uiso 1 1 d R
O1W O 0.7660(14) 0.5941(7) 0.2596(13) 0.042(5) Uani 0.25 1 d P
H1X H 0.7262 0.6232 0.2564 0.050 Uiso 0.25 1 d PR
H1Y H 0.8037 0.5965 0.2227 0.050 Uiso 0.25 1 d PR
P1 P 0.34464(15) 0.47106(9) 1.11607(13) 0.0483(4) Uani 1 1 d .
P2 P 0.27722(15) 0.38803(8) 0.96658(13) 0.0466(4) Uani 1 1 d .
P3 P 0.50657(15) 0.43069(8) 1.01138(13) 0.0451(4) Uani 1 1 d .
P4 P 0.78126(14) 0.31758(8) 0.49054(10) 0.0383(4) Uani 1 1 d .
P5 P 0.84973(14) 0.23433(8) 0.64132(10) 0.0402(4) Uani 1 1 d .
P6 P 1.01181(14) 0.27865(8) 0.54190(11) 0.0420(4) Uani 1 1 d .
Tb1 Tb 0.32374(2) 0.533411(13) 0.91633(2) 0.03925(8) Uani 1 1 d .
Tb2 Tb 0.83544(2) 0.173209(12) 0.439286(15) 0.03135(7) Uani 1 1 d .

loop_
_atom_site_aniso_label
_atom_site_aniso_U_11
_atom_site_aniso_U_22
_atom_site_aniso_U_33
_atom_site_aniso_U_23
_atom_site_aniso_U_13
_atom_site_aniso_U_12
C1 0.037(3) 0.044(4) 0.050(4) -0.003(3) 0.018(3) 0.002(3)
C2 0.043(4) 0.055(5) 0.058(5) 0.022(4) 0.007(3) -0.007(3)
C3 0.032(3) 0.035(4) 0.055(4) 0.009(3) 0.012(3) 0.013(3)
C4 0.025(3) 0.053(4) 0.047(4) 0.013(3) -0.009(3) 0.018(3)
C5 0.037(3) 0.041(4) 0.032(3) -0.001(3) 0.002(2) 0.006(3)
C6 0.063(4) 0.062(6) 0.028(3) 0.008(3) 0.016(3) -0.006(4)
C7 0.029(3) 0.043(4) 0.063(4) -0.017(3) 0.022(3) 0.013(3)
C8 0.034(3) 0.046(4) 0.040(4) 0.017(3) -0.022(3) -0.005(3)
C9 0.039(4) 0.041(4) 0.050(4) 0.009(3) 0.008(3) 0.009(3)
C10 0.041(4) 0.044(4) 0.053(4) 0.015(3) 0.010(3) 0.016(3)
C11 0.033(3) 0.038(4) 0.034(3) -0.010(3) 0.000(2) 0.011(3)
C12 0.039(4) 0.039(4) 0.050(4) -0.019(3) -0.020(3) -0.001(3)
C13 0.037(4) 0.042(4) 0.076(5) -0.016(4) -0.018(3) 0.003(3)
C14 0.029(3) 0.052(4) 0.052(4) -0.007(3) 0.008(3) -0.009(3)
C15 0.052(4) 0.034(3) 0.029(3) 0.013(2) -0.015(3) -0.010(3)
C16 0.026(3) 0.047(4) 0.072(5) 0.001(4) 0.023(3) -0.006(3)
C17 0.040(4) 0.061(5) 0.070(5) 0.000(4) -0.001(4) 0.021(4)
C18 0.030(3) 0.036(3) 0.072(5) 0.006(3) 0.034(3) 0.011(3)
C19 0.038(3) 0.050(4) 0.033(3) -0.003(3) 0.011(3) 0.000(3)
C20 0.040(4) 0.028(3) 0.063(4) -0.009(3) 0.020(3) -0.007(3)
C21 0.040(3) 0.053(4) 0.033(3) 0.004(3) -0.001(2) 0.001(3)
C22 0.053(4) 0.036(4) 0.045(4) -0.001(3) 0.018(3) -0.012(3)
C23 0.049(4) 0.042(3) 0.044(3) 0.006(3) 0.034(3) 0.011(3)
C24 0.031(3) 0.041(4) 0.074(5) -0.011(3) 0.021(3) 0.002(3)
C25 0.032(3) 0.068(5) 0.060(4) -0.023(4) 0.031(3) -0.005(3)
C26 0.032(3) 0.045(4) 0.050(4) -0.004(3) 0.018(3) -0.010(3)
C27 0.041(3) 0.038(4) 0.032(3) -0.004(3) 0.002(2) -0.004(3)
C28 0.023(3) 0.073(5) 0.066(5) -0.008(4) 0.004(3) 0.007(3)
C29 0.054(4) 0.034(4) 0.058(4) 0.000(3) 0.016(3) -0.014(3)
C30 0.055(4) 0.044(4) 0.052(4) -0.011(4) 0.012(3) -0.008(4)
C31 0.041(4) 0.072(5) 0.044(4) -0.010(4) 0.016(3) 0.000(3)
C32 0.055(4) 0.058(5) 0.041(4) -0.007(3) 0.026(3) -0.017(4)
C33 0.053(4) 0.045(4) 0.058(4) -0.005(3) 0.020(3) -0.011(3)
C34 0.060(4) 0.036(3) 0.055(4) -0.018(4) 0.013(3) -0.017(4)
C35 0.054(4) 0.091(7) 0.028(3) -0.002(4) 0.002(3) -0.031(5)
C36 0.082(6) 0.078(7) 0.031(3) -0.005(4) 0.019(3) -0.024(5)
C37 0.039(4) 0.038(4) 0.041(4) 0.005(3) 0.004(3) 0.009(3)
C38 0.059(5) 0.049(5) 0.050(4) 0.012(3) -0.006(3) 0.025(4)
C39 0.037(3) 0.048(4) 0.023(3) 0.001(3) -0.004(2) 0.004(3)
C40 0.037(3) 0.045(4) 0.038(3) 0.009(3) 0.003(3) 0.000(3)
C41 0.056(4) 0.028(3) 0.027(3) 0.007(2) -0.005(3) 0.007(3)
C42 0.051(4) 0.037(4) 0.041(4) 0.014(3) -0.006(3) 0.003(3)
C43 0.026(3) 0.028(3) 0.049(4) -0.003(3) 0.006(3) 0.003(2)
C44 0.046(4) 0.044(4) 0.076(5) 0.020(4) 0.033(4) 0.015(3)
C45 0.046(4) 0.045(4) 0.026(3) -0.009(3) 0.001(3) 0.001(3)
C46 0.045(4) 0.028(3) 0.043(4) -0.001(3) 0.003(3) -0.005(3)
C47 0.036(3) 0.046(4) 0.036(3) 0.001(3) 0.002(3) 0.002(3)
C48 0.042(4) 0.050(4) 0.057(4) 0.008(3) 0.026(3) 0.002(3)
C49 0.044(4) 0.053(5) 0.055(4) 0.021(3) 0.022(3) 0.011(3)
C50 0.067(5) 0.031(3) 0.030(3) 0.012(3) 0.022(3) 0.004(3)
C51 0.054(4) 0.049(4) 0.032(3) -0.002(3) 0.018(3) -0.019(3)
C52 0.036(3) 0.050(4) 0.050(3) -0.029(3) 0.020(3) -0.025(3)
C53 0.057(4) 0.037(4) 0.040(4) 0.013(3) 0.006(3) -0.006(3)
C54 0.045(4) 0.039(4) 0.030(3) 0.013(3) -0.005(3) -0.012(3)
C55 0.036(3) 0.052(4) 0.044(4) 0.021(3) 0.011(3) 0.017(3)
C56 0.036(3) 0.030(3) 0.027(3) -0.004(3) 0.002(2) -0.014(3)
C57 0.028(3) 0.043(4) 0.029(3) -0.005(2) -0.017(2) -0.010(2)
C58 0.044(4) 0.050(4) 0.043(4) 0.002(4) -0.013(3) -0.014(4)
C59 0.039(3) 0.043(4) 0.026(3) -0.020(3) 0.004(2) -0.010(3)
C60 0.061(4) 0.015(3) 0.022(3) -0.006(2) 0.004(3) 0.000(3)
C61 0.044(4) 0.042(4) 0.034(3) -0.012(3) 0.010(3) -0.004(3)
C62 0.050(4) 0.027(3) 0.056(4) -0.006(3) 0.027(3) -0.003(3)
C63 0.042(4) 0.070(5) 0.016(3) 0.007(3) 0.003(2) 0.001(3)
C64 0.043(4) 0.032(3) 0.042(3) -0.003(3) 0.008(3) -0.017(3)
C65 0.047(4) 0.036(3) 0.036(3) -0.018(3) 0.010(3) -0.003(3)
C66 0.051(4) 0.032(3) 0.041(4) -0.012(3) 0.008(3) -0.016(3)
C67 0.041(4) 0.065(5) 0.042(3) -0.002(3) 0.011(3) 0.005(3)
C68 0.041(4) 0.040(3) 0.032(3) -0.003(3) 0.002(3) 0.012(3)
C69 0.039(3) 0.046(4) 0.033(3) -0.001(3) -0.001(2) -0.003(3)
C70 0.023(3) 0.052(4) 0.033(3) -0.007(3) 0.001(2) -0.002(3)
C71 0.031(3) 0.046(4) 0.051(4) 0.009(3) 0.008(3) -0.001(3)
C72 0.032(3) 0.045(4) 0.059(4) -0.004(4) 0.014(3) -0.005(3)
C73 0.053(4) 0.036(4) 0.038(4) 0.012(3) 0.016(3) 0.010(3)
C74 0.031(3) 0.063(5) 0.028(3) -0.004(3) 0.003(2) 0.001(3)
C75 0.036(3) 0.046(4) 0.032(3) 0.022(3) 0.020(2) 0.009(3)
C76 0.059(5) 0.051(4) 0.059(5) -0.025(4) 0.016(4) -0.022(4)
Cl1 0.0431(9) 0.0395(8) 0.0615(10) -0.0080(8) 0.0162(7) -0.0094(7)
Cl2 0.0517(10) 0.0469(9) 0.0550(10) -0.0157(8) 0.0182(8) -0.0154(8)
Cl3 0.0445(9) 0.0437(9) 0.0446(8) -0.0152(7) -0.0002(7) -0.0189(7)
Cl4 0.0305(7) 0.0361(8) 0.0437(8) -0.0091(6) 0.0123(6) -0.0077(6)
Co1 0.0488(6) 0.0448(6) 0.0647(7) 0.0110(5) 0.0100(5) 0.0039(5)
Co2 0.0415(5) 0.0455(5) 0.0289(4) 0.0088(4) -0.0034(3) 0.0017(4)
N1 0.041(3) 0.027(3) 0.031(3) 0.0027(19) 0.006(2) 0.018(2)
N2 0.055(4) 0.035(3) 0.047(3) -0.002(2) 0.015(3) -0.017(2)
N3 0.039(3) 0.035(3) 0.036(3) 0.005(2) 0.003(2) -0.009(2)
N4 0.038(3) 0.061(4) 0.025(2) 0.009(2) -0.0126(19) 0.004(3)
O1 0.039(2) 0.059(3) 0.044(2) 0.016(2) 0.0213(19) -0.001(2)
O2 0.030(2) 0.051(3) 0.058(3) 0.016(2) 0.019(2) 0.000(2)
O3 0.033(2) 0.031(2) 0.070(3) 0.004(2) 0.009(2) -0.0094(18)
O4 0.048(3) 0.036(3) 0.056(3) 0.016(2) 0.004(2) -0.008(2)
O5 0.045(3) 0.025(2) 0.059(3) 0.011(2) 0.010(2) 0.0077(19)
O6 0.040(3) 0.039(3) 0.066(3) -0.017(2) -0.012(2) 0.009(2)
O7 0.035(2) 0.049(3) 0.050(3) 0.008(2) 0.019(2) 0.002(2)
O8 0.040(3) 0.051(3) 0.067(3) 0.012(3) -0.002(2) -0.017(2)
O9 0.046(3) 0.059(3) 0.051(3) 0.012(2) 0.013(2) 0.019(2)
O10 0.043(3) 0.051(3) 0.049(3) -0.011(2) 0.016(2) 0.012(2)
O11 0.049(3) 0.047(3) 0.047(3) -0.002(2) 0.026(2) -0.003(2)
O12 0.046(3) 0.060(3) 0.029(2) 0.008(2) -0.0077(19) 0.019(2)
O13 0.047(3) 0.049(3) 0.0177(19) -0.0004(18) -0.0124(17) 0.003(2)
O14 0.048(3) 0.051(3) 0.031(2) 0.014(2) 0.0069(19) 0.030(2)
O15 0.052(3) 0.034(3) 0.0256(19) 0.0150(17) -0.0043(17) 0.0005(19)
O16 0.054(3) 0.041(3) 0.026(2) 0.0039(18) 0.0038(18) -0.003(2)
O17 0.049(3) 0.048(3) 0.022(2) 0.0068(19) -0.0003(18) 0.011(2)
O18 0.052(3) 0.060(3) 0.027(2) 0.002(2) -0.002(2) -0.022(2)
O19 0.052(3) 0.046(3) 0.045(3) -0.021(2) -0.004(2) -0.005(2)
O20 0.044(3) 0.040(3) 0.037(2) 0.004(2) 0.0069(19) -0.007(2)
O21 0.041(3) 0.040(3) 0.035(2) 0.0003(19) -0.0013(19) 0.005(2)
O22 0.029(2) 0.054(3) 0.041(3) -0.012(2) 0.0074(18) 0.003(2)
O23 0.039(2) 0.047(3) 0.052(2) 0.037(2) 0.0319(18) 0.022(2)
O24 0.049(3) 0.051(3) 0.032(2) -0.0111(19) 0.0061(19) -0.019(2)
O1W 0.035(9) 0.021(9) 0.065(12) -0.002(8) -0.001(8) -0.022(7)
P1 0.0389(10) 0.0477(11) 0.0610(12) 0.0080(9) 0.0165(8) 0.0048(8)
P2 0.0469(10) 0.0369(10) 0.0568(11) 0.0115(8) 0.0118(8) 0.0137(8)
P3 0.0419(10) 0.0389(10) 0.0544(12) -0.0040(8) 0.0093(8) -0.0030(8)
P4 0.0493(10) 0.0388(9) 0.0240(7) 0.0100(7) 0.0002(6) 0.0133(7)
P5 0.0427(10) 0.0494(11) 0.0221(7) 0.0048(7) -0.0086(6) -0.0109(8)
P6 0.0367(9) 0.0524(11) 0.0338(8) -0.0021(7) -0.0007(7) -0.0152(8)
Tb1 0.03271(15) 0.03748(16) 0.04913(17) 0.00549(15) 0.01193(12) -0.00320(14)
Tb2 0.03348(14) 0.03499(15) 0.02231(11) 0.00114(12) -0.00232(9) -0.00254(12)

loop_
_atom_type_symbol
_atom_type_description
_atom_type_scat_dispersion_real
_atom_type_scat_dispersion_imag
_atom_type_scat_source
C C 0.0033 0.0016 'International Tables Vol C Tables 4.2.6.8 and 6.1.1.4'
H H 0.0000 0.0000 'International Tables Vol C Tables 4.2.6.8 and 6.1.1.4'
N N 0.0061 0.0033 'International Tables Vol C Tables 4.2.6.8 and 6.1.1.4'
O O 0.0106 0.0060 'International Tables Vol C Tables 4.2.6.8 and 6.1.1.4'
P P 0.1023 0.0942 'International Tables Vol C Tables 4.2.6.8 and 6.1.1.4'
Cl Cl 0.1484 0.1585 'International Tables Vol C Tables 4.2.6.8 and 6.1.1.4'
Co Co 0.3494 0.9721 'International Tables Vol C Tables 4.2.6.8 and 6.1.1.4'
Tb Tb -0.1723 4.1537 'International Tables Vol C Tables 4.2.6.8 and 6.1.1.4'

loop_
_geom_angle_atom_site_label_1
_geom_angle_atom_site_label_2
_geom_angle_atom_site_label_3
_geom_angle
C5 C1 C2 109.5(7)
C5 C1 Co1 69.7(4)
C2 C1 Co1 68.3(4)
C5 C1 H1 125.2
C2 C1 H1 125.2
Co1 C1 H1 125.2
C1 C2 C3 105.2(7)
C1 C2 Co1 70.8(4)
C3 C2 Co1 70.5(4)
C1 C2 H2 127.3
C3 C2 H2 127.3
Co1 C2 H2 127.3
C4 C3 C2 106.9(6)
C4 C3 Co1 69.1(4)
C2 C3 Co1 68.1(4)
C4 C3 H3 126.5
C2 C3 H3 126.5
Co1 C3 H3 126.5
C5 C4 C3 111.2(7)
C5 C4 Co1 71.1(4)
C3 C4 Co1 71.0(4)
C5 C4 H4 124.4
C3 C4 H4 124.4
Co1 C4 H4 124.4
C4 C5 C1 107.0(6)
C4 C5 Co1 69.8(4)
C1 C5 Co1 70.3(4)
C4 C5 H5 126.5
C1 C5 H5 126.5
Co1 C5 H5 126.5
O2 C6 C7 124.6(7)
O2 C6 H6A 106.2
C7 C6 H6A 106.2
O2 C6 H6B 106.2
C7 C6 H6B 106.2
H6A C6 H6B 106.4
C6 C7 H7A 109.5
C6 C7 H7B 109.5
H7A C7 H7B 109.5
C6 C7 H7C 109.5
H7A C7 H7C 109.5
H7B C7 H7C 109.5
O3 C8 C9 110.6(5)
O3 C8 H8A 109.5
C9 C8 H8A 109.5
O3 C8 H8B 109.5
C9 C8 H8B 109.5
H8A C8 H8B 108.1
C8 C9 H9A 109.5
C8 C9 H9B 109.5
H9A C9 H9B 109.5
C8 C9 H9C 109.5
H9A C9 H9C 109.5
H9B C9 H9C 109.5
C11 C10 O5 120.3(6)
C11 C10 H10A 107.3
O5 C10 H10A 107.3
C11 C10 H10B 107.3
O5 C10 H10B 107.3
H10A C10 H10B 106.9
C10 C11 H11A 109.5
C10 C11 H11B 109.5
H11A C11 H11B 109.5
C10 C11 H11C 109.5
H11A C11 H11C 109.5
H11B C11 H11C 109.5
O6 C12 C13 119.9(7)
O6 C12 H12A 107.3
C13 C12 H12A 107.3
O6 C12 H12B 107.3
C13 C12 H12B 107.3
H12A C12 H12B 106.9
C12 C13 H13A 109.5
C12 C13 H13B 109.5
H13A C13 H13B 109.5
C12 C13 H13C 109.5
H13A C13 H13C 109.5
H13B C13 H13C 109.5
O8 C14 C15 121.1(6)
O8 C14 H14A 107.1
C15 C14 H14A 107.1
O8 C14 H14B 107.1
C15 C14 H14B 107.1
H14A C14 H14B 106.8
C14 C15 H15A 109.5
C14 C15 H15B 109.5
H15A C15 H15B 109.5
C14 C15 H15C 109.5
H15A C15 H15C 109.5
H15B C15 H15C 109.5
O9 C16 C17 118.2(7)
O9 C16 H16A 107.8
C17 C16 H16A 107.8
O9 C16 H16B 107.8
C17 C16 H16B 107.8
H16A C16 H16B 107.1
C16 C17 H17A 109.5
C16 C17 H17B 109.5
H17A C17 H17B 109.5
C16 C17 H17C 109.5
H17A C17 H17C 109.5
H17B C17 H17C 109.5
O10 C18 C23 122.0(6)
O10 C18 C19 120.5(7)
C23 C18 C19 117.6(6)
C20 C19 C18 123.6(7)
C20 C19 H19 118.2
C18 C19 H19 118.2
C21 C20 C19 116.3(6)
C21 C20 H20 121.9
C19 C20 H20 121.9
C20 C21 C22 123.0(6)
C20 C21 Cl1 119.9(5)
C22 C21 Cl1 117.0(5)
C23 C22 C21 117.7(6)
C23 C22 H22 121.1
C21 C22 H22 121.1
C18 C23 C22 121.4(6)
C18 C23 C24 123.8(6)
C22 C23 C24 114.7(6)
N1 C24 C23 123.9(7)
N1 C24 H24 118.1
C23 C24 H24 118.1
N1 C25 C30 109.3(6)
N1 C25 C26 117.1(6)
C30 C25 C26 108.1(6)
N1 C25 H25 107.3
C30 C25 H25 107.3
C26 C25 H25 107.3
C25 C26 C27 111.3(5)
C25 C26 H26A 109.4
C27 C26 H26A 109.4
C25 C26 H26B 109.4
C27 C26 H26B 109.4
H26A C26 H26B 108.0
C28 C27 C26 110.8(6)
C28 C27 H27A 109.5
C26 C27 H27A 109.5
C28 C27 H27B 109.5
C26 C27 H27B 109.5
H27A C27 H27B 108.1
C27 C28 C29 109.9(6)
C27 C28 H28A 109.7
C29 C28 H28A 109.7
C27 C28 H28B 109.7
C29 C28 H28B 109.7
H28A C28 H28B 108.2
C28 C29 C30 107.8(6)
C28 C29 H29A 110.2
C30 C29 H29A 110.2
C28 C29 H29B 110.2
C30 C29 H29B 110.2
H29A C29 H29B 108.5
C25 C30 N2 104.1(6)
C25 C30 C29 110.0(6)
N2 C30 C29 113.7(6)
C25 C30 H30 109.6
N2 C30 H30 109.6
C29 C30 H30 109.6
C32 C31 N2 131.5(7)
C32 C31 H31 114.3
N2 C31 H31 114.3
C31 C32 C33 117.5(7)
C31 C32 C37 120.6(7)
C33 C32 C37 121.5(7)
C34 C33 C32 120.6(7)
C34 C33 H33 119.7
C32 C33 H33 119.7
C35 C34 C33 120.1(7)
C35 C34 Cl2 121.9(5)
C33 C34 Cl2 117.8(6)
C34 C35 C36 120.0(6)
C34 C35 H35 120.0
C36 C35 H35 120.0
C35 C36 C37 123.7(7)
C35 C36 H36 118.1
C37 C36 H36 118.1
O11 C37 C36 120.2(7)
O11 C37 C32 125.6(6)
C36 C37 C32 114.1(7)
C39 C38 C42 109.8(6)
C39 C38 Co2 72.4(4)
C42 C38 Co2 71.5(4)
C39 C38 H38 125.1
C42 C38 H38 125.1
Co2 C38 H38 125.1
C38 C39 C40 106.0(6)
C38 C39 Co2 68.5(4)
C40 C39 Co2 67.4(4)
C38 C39 H39 127.0
C40 C39 H39 127.0
Co2 C39 H39 127.0
C39 C40 C41 110.4(6)
C39 C40 Co2 72.7(4)
C41 C40 Co2 71.2(4)
C39 C40 H40 124.8
C41 C40 H40 124.8
Co2 C40 H40 124.8
C42 C41 C40 104.9(6)
C42 C41 Co2 70.9(4)
C40 C41 Co2 67.3(4)
C42 C41 H41 127.5
C40 C41 H41 127.5
Co2 C41 H41 127.5
C41 C42 C38 108.7(6)
C41 C42 Co2 69.9(4)
C38 C42 Co2 68.1(4)
C41 C42 H42 125.6
C38 C42 H42 125.6
Co2 C42 H42 125.6
O13 C43 C44 117.4(6)
O13 C43 H43A 107.9
C44 C43 H43A 107.9
O13 C43 H43B 107.9
C44 C43 H43B 107.9
H43A C43 H43B 107.2
C43 C44 H44A 109.5
C43 C44 H44B 109.5
H44A C44 H44B 109.5
C43 C44 H44C 109.5
H44A C44 H44C 109.5
H44B C44 H44C 109.5
O14 C45 C46 123.4(6)
O14 C45 H45A 106.5
C46 C45 H45A 106.5
O14 C45 H45B 106.5
C46 C45 H45B 106.5
H45A C45 H45B 106.5
C45 C46 H46A 109.5
C45 C46 H46B 109.5
H46A C46 H46B 109.5
C45 C46 H46C 109.5
H46A C46 H46C 109.5
H46B C46 H46C 109.5
O16 C47 C48 117.8(6)
O16 C47 H47A 107.9
C48 C47 H47A 107.9
O16 C47 H47B 107.9
C48 C47 H47B 107.9
H47A C47 H47B 107.2
C47 C48 H48A 109.5
C47 C48 H48B 109.5
H48A C48 H48B 109.5
C47 C48 H48C 109.5
H48A C48 H48C 109.5
H48B C48 H48C 109.5
O17 C49 C50 115.1(7)
O17 C49 H49A 108.5
C50 C49 H49A 108.5
O17 C49 H49B 108.5
C50 C49 H49B 108.5
H49A C49 H49B 107.5
C49 C50 H50A 109.5
C49 C50 H50B 109.5
H50A C50 H50B 109.5
C49 C50 H50C 109.5
H50A C50 H50C 109.5
H50B C50 H50C 109.5
O19 C51 C52 120.4(6)
O19 C51 H51A 107.2
C52 C51 H51A 107.2
O19 C51 H51B 107.2
C52 C51 H51B 107.2
H51A C51 H51B 106.8
C51 C52 H52A 109.5
C51 C52 H52B 109.5
H52A C52 H52B 109.5
C51 C52 H52C 109.5
H52A C52 H52C 109.5
H52B C52 H52C 109.5
O20 C53 C54 108.4(6)
O20 C53 H53A 110.0
C54 C53 H53A 110.0
O20 C53 H53B 110.0
C54 C53 H53B 110.0
H53A C53 H53B 108.4
C53 C54 H54A 109.5
C53 C54 H54B 109.5
H54A C54 H54B 109.5
C53 C54 H54C 109.5
H54A C54 H54C 109.5
H54B C54 H54C 109.5
O21 C55 C56 117.3(6)
O21 C55 C60 122.7(5)
C56 C55 C60 120.0(6)
C55 C56 C57 120.0(6)
C55 C56 H56 120.0
C57 C56 H56 120.0
C56 C57 C58 120.0(6)
C56 C57 H57 120.0
C58 C57 H57 120.0
C59 C58 C57 120.0(7)
C59 C58 Cl3 121.6(6)
C57 C58 Cl3 118.4(5)
C60 C59 C58 120.0(6)
C60 C59 H59 120.0
C58 C59 H59 120.0
C59 C60 C55 120.0(6)
C59 C60 C61 113.9(6)
C55 C60 C61 126.1(6)
N3 C61 C60 123.8(6)
N3 C61 H61 118.1
C60 C61 H61 118.1
N3 C62 C67 103.6(5)
N3 C62 C63 115.9(5)
C67 C62 C63 114.2(6)
N3 C62 H62 107.6
C67 C62 H62 107.6
C63 C62 H62 107.6
C62 C63 C64 112.3(6)
C62 C63 H63A 109.1
C64 C63 H63A 109.1
C62 C63 H63B 109.1
C64 C63 H63B 109.1
H63A C63 H63B 107.9
C65 C64 C63 108.8(5)
C65 C64 H64A 109.9
C63 C64 H64A 109.9
C65 C64 H64B 109.9
C63 C64 H64B 109.9
H64A C64 H64B 108.3
C64 C65 C66 118.0(6)
C64 C65 H65A 107.8
C66 C65 H65A 107.8
C64 C65 H65B 107.8
C66 C65 H65B 107.8
H65A C65 H65B 107.2
C65 C66 C67 110.5(6)
C65 C66 H66A 109.5
C67 C66 H66A 109.5
C65 C66 H66B 109.5
C67 C66 H66B 109.5
H66A C66 H66B 108.1
C62 C67 N4 109.0(5)
C62 C67 C66 107.3(6)
N4 C67 C66 109.4(6)
C62 C67 H67 110.4
N4 C67 H67 110.4
C66 C67 H67 110.4
N4 C68 C69 132.8(6)
N4 C68 H68 113.6
C69 C68 H68 113.6
C68 C69 C70 122.1(6)
C68 C69 C74 123.5(6)
C70 C69 C74 114.3(6)
C69 C70 C71 128.7(7)
C69 C70 H70 115.7
C71 C70 H70 115.7
C70 C71 C72 115.4(6)
C70 C71 Cl4 124.7(5)
C72 C71 Cl4 119.6(5)
C73 C72 C71 120.9(6)
C73 C72 H72 119.6
C71 C72 H72 119.6
C72 C73 C74 118.6(6)
C72 C73 H73 120.7
C74 C73 H73 120.7
O22 C74 C69 123.0(6)
O22 C74 C73 115.5(6)
C69 C74 C73 121.5(6)
O23 C75 H75A 109.5
O23 C75 H75B 109.5
H75A C75 H75B 109.5
O23 C75 H75C 109.5
H75A C75 H75C 109.5
H75B C75 H75C 109.5
O24 C76 H76A 109.5
O24 C76 H76B 109.5
H76A C76 H76B 109.5
O24 C76 H76C 109.5
H76A C76 H76C 109.5
H76B C76 H76C 109.5
C2 Co1 C4 68.4(3)
C2 Co1 C5 69.1(3)
C4 Co1 C5 39.1(3)
C2 Co1 C3 41.4(3)
C4 Co1 C3 39.9(3)
C5 Co1 C3 67.4(3)
C2 Co1 C1 41.0(3)
C4 Co1 C1 65.9(3)
C5 Co1 C1 39.9(2)
C3 Co1 C1 67.3(3)
C2 Co1 P2 115.8(2)
C4 Co1 P2 100.59(19)
C5 Co1 P2 137.41(19)
C3 Co1 P2 88.9(2)
C1 Co1 P2 155.3(2)
C2 Co1 P1 90.6(3)
C4 Co1 P1 158.7(2)
C5 Co1 P1 131.50(19)
C3 Co1 P1 123.7(2)
C1 Co1 P1 96.5(2)
P2 Co1 P1 91.05(8)
C2 Co1 P3 151.8(2)
C4 Co1 P3 105.3(2)
C5 Co1 P3 88.6(2)
C3 Co1 P3 144.4(2)
C1 Co1 P3 110.9(2)
P2 Co1 P3 92.25(9)
P1 Co1 P3 91.84(8)
C40 Co2 C38 66.5(3)
C40 Co2 C41 41.4(3)
C38 Co2 C41 67.8(3)
C40 Co2 C42 66.6(3)
C38 Co2 C42 40.5(3)
C41 Co2 C42 39.2(2)
C40 Co2 C39 39.9(2)
C38 Co2 C39 39.1(3)
C41 Co2 C39 68.5(3)
C42 Co2 C39 66.8(3)
C40 Co2 P4 150.5(2)
C38 Co2 P4 88.4(2)
C41 Co2 P4 142.71(17)
C42 Co2 P4 104.48(18)
C39 Co2 P4 110.64(17)
C40 Co2 P5 92.9(2)
C38 Co2 P5 130.7(3)
C41 Co2 P5 124.87(17)
C42 Co2 P5 159.4(2)
C39 Co2 P5 96.5(2)
P4 Co2 P5 92.41(7)
C40 Co2 P6 116.4(2)
C38 Co2 P6 137.7(3)
C41 Co2 P6 87.6(2)
C42 Co2 P6 99.3(2)
C39 Co2 P6 155.16(18)
P4 Co2 P6 92.39(7)
P5 Co2 P6 91.52(8)
C24 N1 C25 119.8(6)
C24 N1 Tb1 128.8(5)
C25 N1 Tb1 108.7(4)
C31 N2 C30 118.6(6)
C31 N2 Tb1 121.6(5)
C30 N2 Tb1 119.7(4)
C61 N3 C62 121.1(6)
C61 N3 Tb2 129.8(4)
C62 N3 Tb2 107.8(4)
C68 N4 C67 127.2(5)
C68 N4 Tb2 116.9(4)
C67 N4 Tb2 115.1(4)
P1 O1 Tb1 137.2(3)
C6 O2 P1 128.4(5)
C8 O3 P1 125.4(4)
P2 O4 Tb1 139.3(3)
C10 O5 P2 128.9(4)
C12 O6 P2 134.4(5)
P3 O7 Tb1 134.5(3)
C14 O8 P3 122.5(5)
C16 O9 P3 126.5(5)
C18 O10 Tb1 135.2(4)
C37 O11 Tb1 133.6(4)
P4 O12 Tb2 136.3(2)
C43 O13 P4 120.2(4)
C45 O14 P4 130.2(5)
P5 O15 Tb2 138.2(2)
C47 O16 P5 124.5(4)
C49 O17 P5 118.8(5)
P6 O18 Tb2 136.4(3)
C51 O19 P6 128.2(4)
C53 O20 P6 115.7(4)
C55 O21 Tb2 131.5(4)
C74 O22 Tb2 128.2(5)
C75 O23 H23A 110.3
C76 O24 H24A 110.2
H1X O1W H1Y 110.2
O1 P1 O3 110.6(3)
O1 P1 O2 107.9(3)
O3 P1 O2 101.7(3)
O1 P1 Co1 119.3(2)
O3 P1 Co1 110.2(2)
O2 P1 Co1 105.6(2)
O4 P2 O6 110.5(3)
O4 P2 O5 107.8(3)
O6 P2 O5 99.5(3)
O4 P2 Co1 117.9(2)
O6 P2 Co1 108.9(2)
O5 P2 Co1 110.7(2)
O7 P3 O8 111.6(3)
O7 P3 O9 106.0(3)
O8 P3 O9 100.1(3)
O7 P3 Co1 120.3(2)
O8 P3 Co1 109.3(2)
O9 P3 Co1 107.5(2)
O12 P4 O14 105.7(3)
O12 P4 O13 107.9(3)
O14 P4 O13 102.0(2)
O12 P4 Co2 120.23(18)
O14 P4 Co2 109.5(2)
O13 P4 Co2 109.86(16)
O15 P5 O17 110.4(3)
O15 P5 O16 108.7(3)
O17 P5 O16 100.0(2)
O15 P5 Co2 118.86(19)
O17 P5 Co2 105.4(2)
O16 P5 Co2 111.66(19)
O18 P6 O19 106.6(3)
O18 P6 O20 111.1(3)
O19 P6 O20 99.9(3)
O18 P6 Co2 119.1(2)
O19 P6 Co2 111.2(2)
O20 P6 Co2 107.3(2)
O10 Tb1 O11 94.69(19)
O10 Tb1 O4 92.79(19)
O11 Tb1 O4 163.12(17)
O10 Tb1 O1 88.07(17)
O11 Tb1 O1 85.78(17)
O4 Tb1 O1 79.37(18)
O10 Tb1 O7 165.09(18)
O11 Tb1 O7 93.89(18)
O4 Tb1 O7 75.87(17)
O1 Tb1 O7 80.41(16)
O10 Tb1 N1 72.79(17)
O11 Tb1 N1 122.60(18)
O4 Tb1 N1 74.12(17)
O1 Tb1 N1 146.15(18)
O7 Tb1 N1 112.31(16)
O10 Tb1 N2 116.5(2)
O11 Tb1 N2 73.63(17)
O4 Tb1 N2 116.10(19)
O1 Tb1 N2 148.57(18)
O7 Tb1 N2 77.64(18)
N1 Tb1 N2 64.41(18)
O21 Tb2 O22 93.65(18)
O21 Tb2 O18 95.4(2)
O22 Tb2 O18 160.59(17)
O21 Tb2 O15 89.00(16)
O22 Tb2 O15 84.58(16)
O18 Tb2 O15 78.44(16)
O21 Tb2 O12 167.43(15)
O22 Tb2 O12 90.16(18)
O18 Tb2 O12 77.6(2)
O15 Tb2 O12 79.44(15)
O21 Tb2 N3 73.77(17)
O22 Tb2 N3 125.82(16)
O18 Tb2 N3 73.34(17)
O15 Tb2 N3 145.04(16)
O12 Tb2 N3 113.35(17)
O21 Tb2 N4 116.38(18)
O22 Tb2 N4 73.90(18)
O18 Tb2 N4 116.69(18)
O15 Tb2 N4 147.16(18)
O12 Tb2 N4 76.18(18)
N3 Tb2 N4 66.45(18)

loop_
_geom_bond_atom_site_label_1
_geom_bond_atom_site_label_2
_geom_bond_distance
C1 C5 1.416(9)
C1 C2 1.442(10)
C1 Co1 2.077(7)
C1 H1 0.9800
C2 C3 1.455(11)
C2 Co1 2.043(8)
C2 H2 0.9800
C3 C4 1.410(10)
C3 Co1 2.076(7)
C3 H3 0.9800
C4 C5 1.380(9)
C4 Co1 2.052(7)
C4 H4 0.9800
C5 Co1 2.069(6)
C5 H5 0.9800
C6 O2 1.399(10)
C6 C7 1.489(10)
C6 H6A 0.9700
C6 H6B 0.9700
C7 H7A 0.9600
C7 H7B 0.9600
C7 H7C 0.9600
C8 O3 1.510(8)
C8 C9 1.549(10)
C8 H8A 0.9700
C8 H8B 0.9700
C9 H9A 0.9600
C9 H9B 0.9600
C9 H9C 0.9600
C10 C11 1.447(10)
C10 O5 1.460(8)
C10 H10A 0.9700
C10 H10B 0.9700
C11 H11A 0.9600
C11 H11B 0.9600
C11 H11C 0.9600
C12 O6 1.483(9)
C12 C13 1.486(9)
C12 H12A 0.9700
C12 H12B 0.9700
C13 H13A 0.9600
C13 H13B 0.9600
C13 H13C 0.9600
C14 O8 1.392(9)
C14 C15 1.518(9)
C14 H14A 0.9700
C14 H14B 0.9700
C15 H15A 0.9600
C15 H15B 0.9600
C15 H15C 0.9600
C16 O9 1.444(8)
C16 C17 1.486(11)
C16 H16A 0.9700
C16 H16B 0.9700
C17 H17A 0.9600
C17 H17B 0.9600
C17 H17C 0.9600
C18 O10 1.322(9)
C18 C23 1.351(10)
C18 C19 1.394(9)
C19 C20 1.389(9)
C19 H19 0.9300
C20 C21 1.341(9)
C20 H20 0.9300
C21 C22 1.405(10)
C21 Cl1 1.788(6)
C22 C23 1.400(10)
C22 H22 0.9300
C23 C24 1.495(8)
C24 N1 1.319(8)
C24 H24 0.9300
C25 N1 1.457(8)
C25 C30 1.488(10)
C25 C26 1.505(10)
C25 H25 0.9800
C26 C27 1.528(9)
C26 H26A 0.9700
C26 H26B 0.9700
C27 C28 1.473(10)
C27 H27A 0.9700
C27 H27B 0.9700
C28 C29 1.490(10)
C28 H28A 0.9700
C28 H28B 0.9700
C29 C30 1.572(10)
C29 H29A 0.9700
C29 H29B 0.9700
C30 N2 1.500(9)
C30 H30 0.9800
C31 C32 1.335(10)
C31 N2 1.370(9)
C31 H31 0.9300
C32 C33 1.399(10)
C32 C37 1.452(9)
C33 C34 1.378(10)
C33 H33 0.9300
C34 C35 1.378(10)
C34 Cl2 1.760(7)
C35 C36 1.387(11)
C35 H35 0.9300
C36 C37 1.413(10)
C36 H36 0.9300
C37 O11 1.261(8)
C38 C39 1.388(10)
C38 C42 1.433(11)
C38 Co2 2.049(8)
C38 H38 0.9800
C39 C40 1.411(9)
C39 Co2 2.099(7)
C39 H39 0.9800
C40 C41 1.456(10)
C40 Co2 2.030(7)
C40 H40 0.9800
C41 C42 1.402(8)
C41 Co2 2.082(7)
C41 H41 0.9800
C42 Co2 2.095(7)
C42 H42 0.9800
C43 O13 1.362(7)
C43 C44 1.643(9)
C43 H43A 0.9700
C43 H43B 0.9700
C44 H44A 0.9600
C44 H44B 0.9600
C44 H44C 0.9600
C45 O14 1.378(8)
C45 C46 1.448(9)
C45 H45A 0.9700
C45 H45B 0.9700
C46 H46A 0.9600
C46 H46B 0.9600
C46 H46C 0.9600
C47 O16 1.400(8)
C47 C48 1.544(9)
C47 H47A 0.9700
C47 H47B 0.9700
C48 H48A 0.9600
C48 H48B 0.9600
C48 H48C 0.9600
C49 O17 1.407(9)
C49 C50 1.501(10)
C49 H49A 0.9700
C49 H49B 0.9700
C50 H50A 0.9600
C50 H50B 0.9600
C50 H50C 0.9600
C51 O19 1.406(9)
C51 C52 1.523(9)
C51 H51A 0.9700
C51 H51B 0.9700
C52 H52A 0.9600
C52 H52B 0.9600
C52 H52C 0.9600
C53 O20 1.480(9)
C53 C54 1.510(8)
C53 H53A 0.9700
C53 H53B 0.9700
C54 H54A 0.9600
C54 H54B 0.9600
C54 H54C 0.9600
C55 O21 1.358(8)
C55 C56 1.390(9)
C55 C60 1.390(9)
C56 C57 1.390(9)
C56 H56 0.9300
C57 C58 1.390(10)
C57 H57 0.9300
C58 C59 1.390(10)
C58 Cl3 1.753(8)
C59 C60 1.390(9)
C59 H59 0.9300
C60 C61 1.442(9)
C61 N3 1.260(9)
C61 H61 0.9300
C62 N3 1.468(8)
C62 C67 1.495(10)
C62 C63 1.510(9)
C62 H62 0.9800
C63 C64 1.514(9)
C63 H63A 0.9700
C63 H63B 0.9700
C64 C65 1.445(8)
C64 H64A 0.9700
C64 H64B 0.9700
C65 C66 1.486(9)
C65 H65A 0.9700
C65 H65B 0.9700
C66 C67 1.553(10)
C66 H66A 0.9700
C66 H66B 0.9700
C67 N4 1.498(9)
C67 H67 0.9800
C68 N4 1.281(8)
C68 C69 1.336(9)
C68 H68 0.9300
C69 C70 1.337(9)
C69 C74 1.404(9)
C70 C71 1.389(9)
C70 H70 0.9300
C71 C72 1.397(10)
C71 Cl4 1.747(7)
C72 C73 1.376(9)
C72 H72 0.9300
C73 C74 1.442(9)
C73 H73 0.9300
C74 O22 1.310(8)
C75 O23 1.436(7)
C75 H75A 0.9600
C75 H75B 0.9600
C75 H75C 0.9600
C76 O24 1.415(8)
C76 H76A 0.9600
C76 H76B 0.9600
C76 H76C 0.9600
Co1 P2 2.145(2)
Co1 P1 2.162(2)
Co1 P3 2.170(2)
Co2 P4 2.1409(17)
Co2 P5 2.144(2)
Co2 P6 2.161(2)
N1 Tb1 2.418(5)
N2 Tb1 2.492(6)
N3 Tb2 2.477(6)
N4 Tb2 2.487(4)
O1 P1 1.466(5)
O1 Tb1 2.278(4)
O2 P1 1.531(5)
O3 P1 1.526(5)
O4 P2 1.478(5)
O4 Tb1 2.274(5)
O5 P2 1.569(5)
O6 P2 1.561(5)
O7 P3 1.466(5)
O7 Tb1 2.313(5)
O8 P3 1.602(5)
O9 P3 1.608(5)
O10 Tb1 2.203(5)
O11 Tb1 2.228(5)
O12 P4 1.490(5)
O12 Tb2 2.305(5)
O13 P4 1.592(5)
O14 P4 1.562(5)
O15 P5 1.470(5)
O15 Tb2 2.296(4)
O16 P5 1.649(5)
O17 P5 1.596(4)
O18 P6 1.502(5)
O18 Tb2 2.290(5)
O19 P6 1.575(5)
O20 P6 1.606(5)
O21 Tb2 2.224(5)
O22 Tb2 2.242(5)
O23 H23A 0.9529
O24 H24A 0.9486
O1W H1X 0.8447
O1W H1Y 0.8501

loop_
_geom_torsion_atom_site_label_1
_geom_torsion_atom_site_label_2
_geom_torsion_atom_site_label_3
_geom_torsion_atom_site_label_4
_geom_torsion
C5 C1 C2 C3 5.0(8)
Co1 C1 C2 C3 62.6(4)
C5 C1 C2 Co1 -57.5(5)
C1 C2 C3 C4 -4.3(7)
Co1 C2 C3 C4 58.4(5)
C1 C2 C3 Co1 -62.7(5)
C2 C3 C4 C5 2.2(8)
Co1 C3 C4 C5 60.0(5)
C2 C3 C4 Co1 -57.8(4)
C3 C4 C5 C1 1.0(8)
Co1 C4 C5 C1 60.8(5)
C3 C4 C5 Co1 -59.9(5)
C2 C1 C5 C4 -3.8(8)
Co1 C1 C5 C4 -60.5(4)
C2 C1 C5 Co1 56.7(5)
O10 C18 C19 C20 176.5(7)
C23 C18 C19 C20 -4.4(11)
C18 C19 C20 C21 8.1(11)
C19 C20 C21 C22 -6.9(11)
C19 C20 C21 Cl1 176.6(5)
C20 C21 C22 C23 2.2(11)
Cl1 C21 C22 C23 178.8(5)
O10 C18 C23 C22 178.3(7)
C19 C18 C23 C22 -0.7(11)
O10 C18 C23 C24 1.7(11)
C19 C18 C23 C24 -177.4(7)
C21 C22 C23 C18 1.8(11)
C21 C22 C23 C24 178.7(6)
C18 C23 C24 N1 9.1(12)
C22 C23 C24 N1 -167.8(7)
N1 C25 C26 C27 -178.4(6)
C30 C25 C26 C27 57.5(8)
C25 C26 C27 C28 -57.6(8)
C26 C27 C28 C29 59.3(8)
C27 C28 C29 C30 -60.6(8)
N1 C25 C30 N2 49.4(8)
C26 C25 C30 N2 178.0(6)
N1 C25 C30 C29 171.5(6)
C26 C25 C30 C29 -59.9(8)
C28 C29 C30 C25 62.1(8)
C28 C29 C30 N2 178.4(6)
N2 C31 C32 C33 175.7(8)
N2 C31 C32 C37 2.4(15)
C31 C32 C33 C34 -170.7(8)
C37 C32 C33 C34 2.6(13)
C32 C33 C34 C35 -0.9(13)
C32 C33 C34 Cl2 -175.7(7)
C33 C34 C35 C36 -0.7(14)
Cl2 C34 C35 C36 173.9(7)
C34 C35 C36 C37 0.6(15)
C35 C36 C37 O11 177.7(8)
C35 C36 C37 C32 1.0(12)
C31 C32 C37 O11 -5.9(12)
C33 C32 C37 O11 -179.0(7)
C31 C32 C37 C36 170.5(8)
C33 C32 C37 C36 -2.5(11)
C42 C38 C39 C40 -4.9(9)
Co2 C38 C39 C40 57.1(5)
C42 C38 C39 Co2 -62.1(5)
C38 C39 C40 C41 3.7(8)
Co2 C39 C40 C41 61.6(5)
C38 C39 C40 Co2 -57.9(5)
C39 C40 C41 C42 -1.0(8)
Co2 C40 C41 C42 61.4(5)
C39 C40 C41 Co2 -62.5(5)
C40 C41 C42 C38 -2.0(8)
Co2 C41 C42 C38 57.1(5)
C40 C41 C42 Co2 -59.1(4)
C39 C38 C42 C41 4.4(9)
Co2 C38 C42 C41 -58.2(5)
C39 C38 C42 Co2 62.6(6)
O21 C55 C56 C57 178.9(6)
C60 C55 C56 C57 0.0(10)
C55 C56 C57 C58 0.0(9)
C56 C57 C58 C59 0.0(10)
C56 C57 C58 Cl3 -179.9(5)
C57 C58 C59 C60 0.0(10)
Cl3 C58 C59 C60 179.9(5)
C58 C59 C60 C55 0.0(9)
C58 C59 C60 C61 -179.7(6)
O21 C55 C60 C59 -178.8(6)
C56 C55 C60 C59 0.0(10)
O21 C55 C60 C61 0.8(11)
C56 C55 C60 C61 179.6(6)
C59 C60 C61 N3 -168.9(6)
C55 C60 C61 N3 11.5(10)
N3 C62 C63 C64 176.5(5)
C67 C62 C63 C64 56.1(8)
C62 C63 C64 C65 -50.3(8)
C63 C64 C65 C66 52.6(8)
C64 C65 C66 C67 -55.3(8)
N3 C62 C67 N4 59.3(7)
C63 C62 C67 N4 -173.7(6)
N3 C62 C67 C66 177.6(5)
C63 C62 C67 C66 -55.4(8)
C65 C66 C67 C62 52.4(7)
C65 C66 C67 N4 170.4(5)
N4 C68 C69 C70 -178.6(7)
N4 C68 C69 C74 3.6(13)
C68 C69 C70 C71 -178.5(7)
C74 C69 C70 C71 -0.5(11)
C69 C70 C71 C72 4.4(11)
C69 C70 C71 Cl4 178.3(6)
C70 C71 C72 C73 -8.7(11)
Cl4 C71 C72 C73 177.2(6)
C71 C72 C73 C74 9.1(11)
C68 C69 C74 O22 -1.5(11)
C70 C69 C74 O22 -179.5(6)
C68 C69 C74 C73 178.6(7)
C70 C69 C74 C73 0.6(10)
C72 C73 C74 O22 175.2(6)
C72 C73 C74 C69 -4.9(11)
C1 C2 Co1 C4 77.7(5)
C3 C2 Co1 C4 -37.0(4)
C1 C2 Co1 C5 35.6(4)
C3 C2 Co1 C5 -79.1(4)
C1 C2 Co1 C3 114.7(6)
C3 C2 Co1 C1 -114.7(6)
C1 C2 Co1 P2 169.3(4)
C3 C2 Co1 P2 54.6(4)
C1 C2 Co1 P1 -99.2(4)
C3 C2 Co1 P1 146.0(4)
C1 C2 Co1 P3 -4.3(8)
C3 C2 Co1 P3 -119.0(5)
C5 C4 Co1 C2 -83.1(5)
C3 C4 Co1 C2 38.3(4)
C3 C4 Co1 C5 121.4(6)
C5 C4 Co1 C3 -121.4(6)
C5 C4 Co1 C1 -38.6(4)
C3 C4 Co1 C1 82.9(4)
C5 C4 Co1 P2 163.2(4)
C3 C4 Co1 P2 -75.4(4)
C5 C4 Co1 P1 -74.6(7)
C3 C4 Co1 P1 46.8(7)
C5 C4 Co1 P3 67.9(4)
C3 C4 Co1 P3 -170.7(4)
C4 C5 Co1 C2 81.0(5)
C1 C5 Co1 C2 -36.5(4)
C1 C5 Co1 C4 -117.5(6)
C4 C5 Co1 C3 36.4(4)
C1 C5 Co1 C3 -81.1(4)
C4 C5 Co1 C1 117.5(6)
C4 C5 Co1 P2 -24.8(6)
C1 C5 Co1 P2 -142.3(4)
C4 C5 Co1 P1 152.2(4)
C1 C5 Co1 P1 34.7(5)
C4 C5 Co1 P3 -116.6(4)
C1 C5 Co1 P3 125.9(4)
C4 C3 Co1 C2 -119.2(6)
C2 C3 Co1 C4 119.2(6)
C4 C3 Co1 C5 -35.6(4)
C2 C3 Co1 C5 83.6(4)
C4 C3 Co1 C1 -79.1(4)
C2 C3 Co1 C1 40.2(4)
C4 C3 Co1 P2 108.0(4)
C2 C3 Co1 P2 -132.8(4)
C4 C3 Co1 P1 -161.5(3)
C2 C3 Co1 P1 -42.2(4)
C4 C3 Co1 P3 15.6(6)
C2 C3 Co1 P3 134.8(4)
C5 C1 Co1 C2 122.0(6)
C5 C1 Co1 C4 37.8(4)
C2 C1 Co1 C4 -84.2(5)
C2 C1 Co1 C5 -122.0(6)
C5 C1 Co1 C3 81.5(4)
C2 C1 Co1 C3 -40.6(5)
C5 C1 Co1 P2 98.5(5)
C2 C1 Co1 P2 -23.6(8)
C5 C1 Co1 P1 -154.6(4)
C2 C1 Co1 P1 83.4(5)
C5 C1 Co1 P3 -60.1(4)
C2 C1 Co1 P3 177.8(4)
C39 C40 Co2 C38 37.0(5)
C41 C40 Co2 C38 -82.5(4)
C39 C40 Co2 C41 119.5(6)
C39 C40 Co2 C42 81.2(5)
C41 C40 Co2 C42 -38.2(4)
C41 C40 Co2 C39 -119.5(6)
C39 C40 Co2 P4 3.4(7)
C41 C40 Co2 P4 -116.0(4)
C39 C40 Co2 P5 -96.7(4)
C41 C40 Co2 P5 143.9(3)
C39 C40 Co2 P6 170.2(3)
C41 C40 Co2 P6 50.7(4)
C39 C38 Co2 C40 -37.8(4)
C42 C38 Co2 C40 81.0(4)
C39 C38 Co2 C41 -82.9(4)
C42 C38 Co2 C41 35.9(4)
C39 C38 Co2 C42 -118.8(6)
C42 C38 Co2 C39 118.8(6)
C39 C38 Co2 P4 126.5(4)
C42 C38 Co2 P4 -114.8(4)
C39 C38 Co2 P5 34.7(5)
C42 C38 Co2 P5 153.5(3)
C39 C38 Co2 P6 -141.7(3)
C42 C38 Co2 P6 -23.0(5)
C42 C41 Co2 C40 -116.0(6)
C42 C41 Co2 C38 -36.9(5)
C40 C41 Co2 C38 79.1(4)
C40 C41 Co2 C42 116.0(6)
C42 C41 Co2 C39 -79.2(5)
C40 C41 Co2 C39 36.9(4)
C42 C41 Co2 P4 17.1(6)
C40 C41 Co2 P4 133.1(4)
C42 C41 Co2 P5 -161.9(4)
C40 C41 Co2 P5 -45.9(4)
C42 C41 Co2 P6 107.9(4)
C40 C41 Co2 P6 -136.1(4)
C41 C42 Co2 C40 40.4(4)
C38 C42 Co2 C40 -80.6(4)
C41 C42 Co2 C38 121.0(6)
C38 C42 Co2 C41 -121.0(6)
C41 C42 Co2 C39 84.0(5)
C38 C42 Co2 C39 -36.9(4)
C41 C42 Co2 P4 -169.4(4)
C38 C42 Co2 P4 69.6(4)
C41 C42 Co2 P5 46.4(9)
C38 C42 Co2 P5 -74.6(7)
C41 C42 Co2 P6 -74.5(4)
C38 C42 Co2 P6 164.6(4)
C38 C39 Co2 C40 119.0(6)
C40 C39 Co2 C38 -119.0(6)
C38 C39 Co2 C41 80.8(5)
C40 C39 Co2 C41 -38.2(4)
C38 C39 Co2 C42 38.2(4)
C40 C39 Co2 C42 -80.8(4)
C38 C39 Co2 P4 -59.2(5)
C40 C39 Co2 P4 -178.2(4)
C38 C39 Co2 P5 -154.2(4)
C40 C39 Co2 P5 86.7(4)
C38 C39 Co2 P6 97.7(6)
C40 C39 Co2 P6 -21.3(7)
C23 C24 N1 C25 170.7(7)
C23 C24 N1 Tb1 11.5(10)
C30 C25 N1 C24 129.8(7)
C26 C25 N1 C24 6.3(10)
C30 C25 N1 Tb1 -67.3(7)
C26 C25 N1 Tb1 169.3(6)
C32 C31 N2 C30 162.4(9)
C32 C31 N2 Tb1 -22.2(12)
C25 C30 N2 C31 163.6(7)
C29 C30 N2 C31 43.9(9)
C25 C30 N2 Tb1 -11.9(8)
C29 C30 N2 Tb1 -131.6(5)
C60 C61 N3 C62 173.9(6)
C60 C61 N3 Tb2 8.6(9)
C67 C62 N3 C61 125.3(6)
C63 C62 N3 C61 -0.6(9)
C67 C62 N3 Tb2 -66.5(5)
C63 C62 N3 Tb2 167.6(5)
C69 C68 N4 C67 158.4(8)
C69 C68 N4 Tb2 -32.4(10)
C62 C67 N4 C68 144.5(7)
C66 C67 N4 C68 27.5(10)
C62 C67 N4 Tb2 -24.8(7)
C66 C67 N4 Tb2 -141.8(4)
C7 C6 O2 P1 179.6(5)
C9 C8 O3 P1 168.5(5)
C11 C10 O5 P2 -177.7(5)
C13 C12 O6 P2 174.8(5)
C15 C14 O8 P3 -146.8(6)
C17 C16 O9 P3 -171.9(5)
C23 C18 O10 Tb1 -39.9(10)
C19 C18 O10 Tb1 139.1(6)
C36 C37 O11 Tb1 -138.9(6)
C32 C37 O11 Tb1 37.4(10)
C44 C43 O13 P4 -177.1(4)
C46 C45 O14 P4 158.8(5)
C48 C47 O16 P5 -167.3(5)
C50 C49 O17 P5 -173.8(5)
C52 C51 O19 P6 103.9(7)
C54 C53 O20 P6 151.0(4)
C56 C55 O21 Tb2 144.2(5)
C60 C55 O21 Tb2 -37.0(10)
C69 C74 O22 Tb2 37.7(9)
C73 C74 O22 Tb2 -142.4(5)
Tb1 O1 P1 O3 -116.0(4)
Tb1 O1 P1 O2 133.6(4)
Tb1 O1 P1 Co1 13.4(5)
C8 O3 P1 O1 -2.1(6)
C8 O3 P1 O2 112.3(5)
C8 O3 P1 Co1 -136.1(4)
C6 O2 P1 O1 34.1(6)
C6 O2 P1 O3 -82.2(6)
C6 O2 P1 Co1 162.7(5)
C2 Co1 P1 O1 -168.7(3)
C4 Co1 P1 O1 -176.6(5)
C5 Co1 P1 O1 129.1(4)
C3 Co1 P1 O1 -142.3(3)
C1 Co1 P1 O1 150.7(3)
P2 Co1 P1 O1 -52.9(2)
P3 Co1 P1 O1 39.4(2)
C2 Co1 P1 O3 -39.2(3)
C4 Co1 P1 O3 -47.1(6)
C5 Co1 P1 O3 -101.4(4)
C3 Co1 P1 O3 -12.8(3)
C1 Co1 P1 O3 -79.8(3)
P2 Co1 P1 O3 76.6(2)
P3 Co1 P1 O3 168.9(2)
C2 Co1 P1 O2 69.9(3)
C4 Co1 P1 O2 62.0(6)
C5 Co1 P1 O2 7.7(4)
C3 Co1 P1 O2 96.2(3)
C1 Co1 P1 O2 29.2(3)
P2 Co1 P1 O2 -174.3(2)
P3 Co1 P1 O2 -82.1(2)
Tb1 O4 P2 O6 -125.4(5)
Tb1 O4 P2 O5 126.8(5)
Tb1 O4 P2 Co1 0.7(6)
C12 O6 P2 O4 0.9(7)
C12 O6 P2 O5 114.0(6)
C12 O6 P2 Co1 -130.1(6)
C10 O5 P2 O4 29.4(7)
C10 O5 P2 O6 -85.8(6)
C10 O5 P2 Co1 159.7(5)
C2 Co1 P2 O4 137.3(4)
C4 Co1 P2 O4 -151.7(3)
C5 Co1 P2 O4 -136.1(4)
C3 Co1 P2 O4 169.9(3)
C1 Co1 P2 O4 154.2(5)
P1 Co1 P2 O4 46.2(3)
P3 Co1 P2 O4 -45.7(3)
C2 Co1 P2 O6 -95.8(4)
C4 Co1 P2 O6 -24.8(3)
C5 Co1 P2 O6 -9.2(4)
C3 Co1 P2 O6 -63.2(3)
C1 Co1 P2 O6 -78.9(6)
P1 Co1 P2 O6 173.1(3)
P3 Co1 P2 O6 81.2(3)
C2 Co1 P2 O5 12.6(4)
C4 Co1 P2 O5 83.6(3)
C5 Co1 P2 O5 99.2(4)
C3 Co1 P2 O5 45.2(3)
C1 Co1 P2 O5 29.5(5)
P1 Co1 P2 O5 -78.5(2)
P3 Co1 P2 O5 -170.4(2)
Tb1 O7 P3 O8 -111.4(4)
Tb1 O7 P3 O9 140.6(4)
Tb1 O7 P3 Co1 18.6(5)
C14 O8 P3 O7 -0.3(7)
C14 O8 P3 O9 111.5(6)
C14 O8 P3 Co1 -135.8(5)
C16 O9 P3 O7 32.7(6)
C16 O9 P3 O8 -83.4(6)
C16 O9 P3 Co1 162.5(5)
C2 Co1 P3 O7 -148.5(6)
C4 Co1 P3 O7 138.9(3)
C5 Co1 P3 O7 174.6(3)
C3 Co1 P3 O7 128.6(4)
C1 Co1 P3 O7 -151.5(3)
P2 Co1 P3 O7 37.3(3)
P1 Co1 P3 O7 -53.9(3)
C2 Co1 P3 O8 -17.5(6)
C4 Co1 P3 O8 -90.1(3)
C5 Co1 P3 O8 -54.3(3)
C3 Co1 P3 O8 -100.4(4)
C1 Co1 P3 O8 -20.5(3)
P2 Co1 P3 O8 168.3(2)
P1 Co1 P3 O8 77.1(3)
C2 Co1 P3 O9 90.3(6)
C4 Co1 P3 O9 17.7(3)
C5 Co1 P3 O9 53.4(3)
C3 Co1 P3 O9 7.4(4)
C1 Co1 P3 O9 87.2(3)
P2 Co1 P3 O9 -84.0(2)
P1 Co1 P3 O9 -175.1(2)
Tb2 O12 P4 O14 121.1(4)
Tb2 O12 P4 O13 -130.4(4)
Tb2 O12 P4 Co2 -3.5(6)
C45 O14 P4 O12 -9.6(6)
C45 O14 P4 O13 -122.3(6)
C45 O14 P4 Co2 121.3(5)
C43 O13 P4 O12 -37.6(5)
C43 O13 P4 O14 73.5(5)
C43 O13 P4 Co2 -170.3(4)
C40 Co2 P4 O12 -144.4(5)
C38 Co2 P4 O12 -174.8(4)
C41 Co2 P4 O12 136.6(4)
C42 Co2 P4 O12 147.7(4)
C39 Co2 P4 O12 -142.1(3)
P5 Co2 P4 O12 -44.2(3)
P6 Co2 P4 O12 47.4(3)
C40 Co2 P4 O14 92.9(5)
C38 Co2 P4 O14 62.5(3)
C41 Co2 P4 O14 13.9(4)
C42 Co2 P4 O14 25.0(3)
C39 Co2 P4 O14 95.3(3)
P5 Co2 P4 O14 -166.9(2)
P6 Co2 P4 O14 -75.2(2)
C40 Co2 P4 O13 -18.4(5)
C38 Co2 P4 O13 -48.8(3)
C41 Co2 P4 O13 -97.3(4)
C42 Co2 P4 O13 -86.3(3)
C39 Co2 P4 O13 -16.0(3)
P5 Co2 P4 O13 81.9(2)
P6 Co2 P4 O13 173.5(2)
Tb2 O15 P5 O17 -132.1(4)
Tb2 O15 P5 O16 119.1(4)
Tb2 O15 P5 Co2 -10.1(5)
C49 O17 P5 O15 -34.7(6)
C49 O17 P5 O16 79.8(5)
C49 O17 P5 Co2 -164.3(5)
C47 O16 P5 O15 -16.8(5)
C47 O16 P5 O17 -132.5(5)
C47 O16 P5 Co2 116.3(5)
C40 Co2 P5 O15 -158.8(3)
C38 Co2 P5 O15 140.1(3)
C41 Co2 P5 O15 -130.4(3)
C42 Co2 P5 O15 -164.3(6)
C39 Co2 P5 O15 161.3(3)
P4 Co2 P5 O15 50.2(2)
P6 Co2 P5 O15 -42.3(2)
C40 Co2 P5 O17 -34.4(3)
C38 Co2 P5 O17 -95.5(3)
C41 Co2 P5 O17 -6.0(3)
C42 Co2 P5 O17 -39.9(7)
C39 Co2 P5 O17 -74.3(3)
P4 Co2 P5 O17 174.6(2)
P6 Co2 P5 O17 82.1(2)
C40 Co2 P5 O16 73.3(3)
C38 Co2 P5 O16 12.3(3)
C41 Co2 P5 O16 101.7(3)
C42 Co2 P5 O16 67.8(6)
C39 Co2 P5 O16 33.4(2)
P4 Co2 P5 O16 -77.68(18)
P6 Co2 P5 O16 -170.13(17)
Tb2 O18 P6 O19 113.6(4)
Tb2 O18 P6 O20 -138.5(4)
Tb2 O18 P6 Co2 -13.0(5)
C51 O19 P6 O18 -7.6(7)
C51 O19 P6 O20 -123.2(6)
C51 O19 P6 Co2 123.7(5)
C53 O20 P6 O18 -40.9(5)
C53 O20 P6 O19 71.2(5)
C53 O20 P6 Co2 -172.8(4)
C40 Co2 P6 O18 146.4(3)
C38 Co2 P6 O18 -130.3(4)
C41 Co2 P6 O18 177.2(3)
C42 Co2 P6 O18 -145.2(3)
C39 Co2 P6 O18 161.5(5)
P4 Co2 P6 O18 -40.1(2)
P5 Co2 P6 O18 52.4(2)
C40 Co2 P6 O19 21.9(3)
C38 Co2 P6 O19 105.2(4)
C41 Co2 P6 O19 52.7(3)
C42 Co2 P6 O19 90.3(3)
C39 Co2 P6 O19 37.0(5)
P4 Co2 P6 O19 -164.6(2)
P5 Co2 P6 O19 -72.1(2)
C40 Co2 P6 O20 -86.3(3)
C38 Co2 P6 O20 -3.1(4)
C41 Co2 P6 O20 -55.5(2)
C42 Co2 P6 O20 -17.9(3)
C39 Co2 P6 O20 -71.3(5)
P4 Co2 P6 O20 87.17(19)
P5 Co2 P6 O20 179.65(19)
C18 O10 Tb1 O11 165.4(6)
C18 O10 Tb1 O4 -29.8(7)
C18 O10 Tb1 O1 -109.0(7)
C18 O10 Tb1 O7 -69.7(10)
C18 O10 Tb1 N1 42.7(6)
C18 O10 Tb1 N2 91.4(7)
C37 O11 Tb1 O10 -156.4(6)
C37 O11 Tb1 O4 87.5(8)
C37 O11 Tb1 O1 115.8(6)
C37 O11 Tb1 O7 35.8(6)
C37 O11 Tb1 N1 -83.9(6)
C37 O11 Tb1 N2 -40.1(6)
P2 O4 Tb1 O10 -126.6(5)
P2 O4 Tb1 O11 -10.3(10)
P2 O4 Tb1 O1 -39.1(5)
P2 O4 Tb1 O7 43.6(5)
P2 O4 Tb1 N1 162.2(6)
P2 O4 Tb1 N2 111.9(5)
P1 O1 Tb1 O10 123.2(4)
P1 O1 Tb1 O11 -141.9(4)
P1 O1 Tb1 O4 30.0(4)
P1 O1 Tb1 O7 -47.3(4)
P1 O1 Tb1 N1 68.8(5)
P1 O1 Tb1 N2 -93.4(5)
P3 O7 Tb1 O10 -12.3(10)
P3 O7 Tb1 O11 112.6(4)
P3 O7 Tb1 O4 -53.8(4)
P3 O7 Tb1 O1 27.6(4)
P3 O7 Tb1 N1 -119.7(4)
P3 O7 Tb1 N2 -175.1(4)
C24 N1 Tb1 O10 -26.2(5)
C25 N1 Tb1 O10 172.8(5)
C24 N1 Tb1 O11 -110.6(6)
C25 N1 Tb1 O11 88.4(5)
C24 N1 Tb1 O4 71.9(6)
C25 N1 Tb1 O4 -89.1(5)
C24 N1 Tb1 O1 32.1(7)
C25 N1 Tb1 O1 -128.8(5)
C24 N1 Tb1 O7 138.9(5)
C25 N1 Tb1 O7 -22.1(5)
C24 N1 Tb1 N2 -158.0(6)
C25 N1 Tb1 N2 41.0(4)
C31 N2 Tb1 O10 116.4(6)
C30 N2 Tb1 O10 -68.2(5)
C31 N2 Tb1 O11 29.4(6)
C30 N2 Tb1 O11 -155.2(6)
C31 N2 Tb1 O4 -135.8(5)
C30 N2 Tb1 O4 39.6(6)
C31 N2 Tb1 O1 -21.7(8)
C30 N2 Tb1 O1 153.6(5)
C31 N2 Tb1 O7 -68.5(6)
C30 N2 Tb1 O7 106.9(5)
C31 N2 Tb1 N1 169.1(6)
C30 N2 Tb1 N1 -15.5(5)
C55 O21 Tb2 O22 165.0(5)
C55 O21 Tb2 O18 -32.2(6)
C55 O21 Tb2 O15 -110.5(5)
C55 O21 Tb2 O12 -87.6(10)
C55 O21 Tb2 N3 38.7(5)
C55 O21 Tb2 N4 91.2(6)
C74 O22 Tb2 O21 -162.7(5)
C74 O22 Tb2 O18 79.7(7)
C74 O22 Tb2 O15 108.7(5)
C74 O22 Tb2 O12 29.3(5)
C74 O22 Tb2 N3 -90.1(5)
C74 O22 Tb2 N4 -46.3(5)
P6 O18 Tb2 O21 -119.6(4)
P6 O18 Tb2 O22 -2.3(9)
P6 O18 Tb2 O15 -31.8(4)
P6 O18 Tb2 O12 49.8(4)
P6 O18 Tb2 N3 169.1(5)
P6 O18 Tb2 N4 117.2(4)
P5 O15 Tb2 O21 142.3(4)
P5 O15 Tb2 O22 -123.9(4)
P5 O15 Tb2 O18 46.7(4)
P5 O15 Tb2 O12 -32.7(4)
P5 O15 Tb2 N3 83.2(5)
P5 O15 Tb2 N4 -75.3(5)
P4 O12 Tb2 O21 16.9(12)
P4 O12 Tb2 O22 124.7(5)
P4 O12 Tb2 O18 -40.1(4)
P4 O12 Tb2 O15 40.3(4)
P4 O12 Tb2 N3 -105.6(4)
P4 O12 Tb2 N4 -161.9(5)
C61 N3 Tb2 O21 -25.0(5)
C62 N3 Tb2 O21 168.3(4)
C61 N3 Tb2 O22 -107.6(6)
C62 N3 Tb2 O22 85.6(4)
C61 N3 Tb2 O18 75.9(6)
C62 N3 Tb2 O18 -90.8(4)
C61 N3 Tb2 O15 38.4(7)
C62 N3 Tb2 O15 -128.3(4)
C61 N3 Tb2 O12 144.0(5)
C62 N3 Tb2 O12 -22.7(4)
C61 N3 Tb2 N4 -154.1(6)
C62 N3 Tb2 N4 39.1(4)
C68 N4 Tb2 O21 126.1(5)
C67 N4 Tb2 O21 -63.4(5)
C68 N4 Tb2 O22 40.1(5)
C67 N4 Tb2 O22 -149.4(5)
C68 N4 Tb2 O18 -122.4(5)
C67 N4 Tb2 O18 48.1(6)
C68 N4 Tb2 O15 -10.9(7)
C67 N4 Tb2 O15 159.5(4)
C68 N4 Tb2 O12 -54.1(5)
C67 N4 Tb2 O12 116.3(5)
C68 N4 Tb2 N3 -177.7(6)
C67 N4 Tb2 N3 -7.2(5)
